data_7207966
loop_
_publ_author_name
'Mohapatra, Sudip'
'Sato, Hiroshi'
'Matsuda, Ryotaro'
'Kitagawa, Susumu'
'Maji, Tapas Kumar'

_publ_section_title
;
 Highly rigid and stable porous Cu(i) metal--organic framework with
 reversible single-crystal-to-single-crystal structural transformation
;
_journal_issue 12
_journal_name_full CrystEngComm
_journal_page_first 4153
_journal_paper_doi 10.1039/c2ce06701c
_journal_volume 14
_journal_year 2012
_chemical_formula_sum 'C6 H2 Cu2 N2 O4.83'
_chemical_formula_weight 307.18
_chemical_name_systematic
;
?
;
_space_group_IT_number 15
_symmetry_cell_setting monoclinic
_symmetry_space_group_name_Hall '-C 2yc'
_symmetry_space_group_name_H-M 'C 1 2/c 1'
_atom_sites_solution_hydrogens geom
_atom_sites_solution_primary direct
_atom_sites_solution_secondary difmap
_audit_creation_method SHELXL-97
_cell_angle_alpha 90.00
_cell_angle_beta 107.0340(10)
_cell_angle_gamma 90.00
_cell_formula_units_Z 8
_cell_length_a 19.4082(4)
_cell_length_b 12.5929(2)
_cell_length_c 7.5885(2)
_cell_measurement_temperature 293(2)
_cell_volume 1773.31(7)
_computing_cell_refinement SMART
_computing_data_collection 'SMART (Bruker,2000)'
_computing_data_reduction 'SAINT (Bruker,2000)'
_computing_molecular_graphics 'Mercury 1.4.1'
_computing_publication_material 'PLATON (Spek, 2003)'
_computing_structure_refinement 'SHELXL-97 (Sheldrick, 1997)'
_computing_structure_solution 'SIR-92 (Altomare et al. 1994)'
_diffrn_ambient_temperature 293(2)
_diffrn_measured_fraction_theta_full 0.985
_diffrn_measured_fraction_theta_max 0.985
_diffrn_radiation_monochromator graphite
_diffrn_radiation_source 'fine-focus sealed tube'
_diffrn_radiation_type MoK\a
_diffrn_radiation_wavelength 0.71073
_diffrn_reflns_av_R_equivalents 0.0286
_diffrn_reflns_av_sigmaI/netI 0.0465
_diffrn_reflns_limit_h_max 22
_diffrn_reflns_limit_h_min -24
_diffrn_reflns_limit_k_max 14
_diffrn_reflns_limit_k_min -15
_diffrn_reflns_limit_l_max 9
_diffrn_reflns_limit_l_min -9
_diffrn_reflns_number 7091
_diffrn_reflns_theta_full 26.34
_diffrn_reflns_theta_max 26.34
_diffrn_reflns_theta_min 1.95
_exptl_absorpt_coefficient_mu 4.795
_exptl_absorpt_correction_T_max 0.9891
_exptl_absorpt_correction_T_min 0.7364
_exptl_absorpt_correction_type empirical
_exptl_absorpt_process_details SADABS
_exptl_crystal_colour red
_exptl_crystal_density_diffrn 2.301
_exptl_crystal_density_method 'not measured'
_exptl_crystal_description Block
_exptl_crystal_F_000 1192
_exptl_crystal_size_max 0.23
_exptl_crystal_size_mid 0.11
_exptl_crystal_size_min 0.09
_refine_diff_density_max 1.131
_refine_diff_density_min -1.483
_refine_diff_density_rms 0.200
_refine_ls_extinction_method none
_refine_ls_goodness_of_fit_ref 1.086
_refine_ls_hydrogen_treatment noref
_refine_ls_matrix_type full
_refine_ls_number_parameters 136
_refine_ls_number_reflns 1790
_refine_ls_number_restraints 0
_refine_ls_restrained_S_all 1.086
_refine_ls_R_factor_all 0.0813
_refine_ls_R_factor_gt 0.0695
_refine_ls_shift/su_max 0.000
_refine_ls_shift/su_mean 0.000
_refine_ls_structure_factor_coef Fsqd
_refine_ls_weighting_details 'calc w=1/[\s^2^(Fo^2^)+(0.0516P)^2^+58.2626P] where P=(Fo^2^+2Fc^2^)/3'
_refine_ls_weighting_scheme calc
_refine_ls_wR_factor_gt 0.1625
_refine_ls_wR_factor_ref 0.1714
_reflns_number_gt 1517
_reflns_number_total 1790
_reflns_threshold_expression >2sigma(I)
_cod_data_source_file c2ce06701c.txt
_cod_data_source_block compound1
_cod_depositor_comments
;
The following automatic conversions were performed:

'_symmetry_cell_setting' value 'Monoclinic' changed to 'monoclinic'
according to /home/saulius/struct/CIF-dictionaries/cif_core.dic
dictionary named 'cif_core.dic' version 2.4.1 from 2010-06-29.

Automatic conversion script
Id: cif_fix_values 1715 2011-07-08 13:25:40Z adriana 
;
_cod_original_sg_symbol_H-M C2/c
_cod_database_code 7207966

loop_
_symmetry_equiv_pos_as_xyz
'x, y, z'
'-x, y, -z+1/2'
'x+1/2, y+1/2, z'
'-x+1/2, y+1/2, -z+1/2'
'-x, -y, -z'
'x, -y, z-1/2'
'-x+1/2, -y+1/2, -z'
'x+1/2, -y+1/2, z-1/2'

loop_
_atom_site_label
_atom_site_type_symbol
_atom_site_fract_x
_atom_site_fract_y
_atom_site_fract_z
_atom_site_U_iso_or_equiv
_atom_site_adp_type
_atom_site_occupancy
_atom_site_symmetry_multiplicity
_atom_site_calc_flag
_atom_site_refinement_flags
Cu1 Cu 0.20534(5) 0.68383(6) 0.27775(13) 0.0210(3) Uani 1 1 d .
Cu2 Cu 0.0000 0.62947(18) -0.2500 0.0586(6) Uani 1 2 d S
Cu3 Cu 0.0000 0.30257(18) -0.2500 0.0630(6) Uani 1 2 d S
O1 O 0.1092(3) 0.6144(4) 0.0830(7) 0.0212(11) Uani 1 1 d .
O2 O 0.0715(3) 0.4544(4) -0.0260(7) 0.0263(12) Uani 1 1 d .
O3 O 0.1498(3) 0.2441(4) -0.0552(7) 0.0208(11) Uani 1 1 d .
O4 O 0.1002(3) 0.2410(5) 0.1733(9) 0.0334(14) Uani 1 1 d .
N1 N 0.2319(3) 0.5337(4) 0.3087(8) 0.0151(12) Uani 1 1 d .
N2 N 0.2619(3) 0.3180(4) 0.2998(8) 0.0183(12) Uani 1 1 d .
C1 C 0.2941(4) 0.4923(5) 0.4169(10) 0.0201(15) Uani 1 1 d .
H1 H 0.3272 0.5365 0.4971 0.024 Uiso 1 1 calc R
C2 C 0.3093(4) 0.3857(6) 0.4106(10) 0.0235(16) Uani 1 1 d .
H2 H 0.3532 0.3598 0.4843 0.028 Uiso 1 1 calc R
C3 C 0.1976(4) 0.3580(5) 0.2002(9) 0.0144(13) Uani 1 1 d .
C4 C 0.1835(3) 0.4669(5) 0.2013(8) 0.0116(12) Uani 1 1 d .
C5 C 0.1157(4) 0.5160(5) 0.0753(9) 0.0161(14) Uani 1 1 d .
C6 C 0.1441(3) 0.2749(5) 0.0943(9) 0.0149(13) Uani 1 1 d .
O1W O 0.0019(11) 0.1016(17) -0.049(3) 0.148(11) Uiso 0.83(4) 1 d P

loop_
_atom_site_aniso_label
_atom_site_aniso_U_11
_atom_site_aniso_U_22
_atom_site_aniso_U_33
_atom_site_aniso_U_23
_atom_site_aniso_U_13
_atom_site_aniso_U_12
Cu1 0.0206(5) 0.0070(4) 0.0321(5) -0.0009(3) 0.0026(4) -0.0028(3)
Cu2 0.0524(12) 0.0656(14) 0.0542(12) 0.000 0.0100(9) 0.000
Cu3 0.0621(14) 0.0571(13) 0.0606(13) 0.000 0.0039(10) 0.000
O1 0.019(3) 0.010(2) 0.026(3) 0.0015(19) -0.006(2) 0.0034(19)
O2 0.021(3) 0.014(2) 0.032(3) -0.010(2) -0.011(2) 0.001(2)
O3 0.023(3) 0.014(2) 0.023(2) -0.0037(19) 0.004(2) -0.005(2)
O4 0.037(3) 0.025(3) 0.047(3) -0.008(3) 0.025(3) -0.014(3)
N1 0.014(3) 0.012(3) 0.018(3) 0.000(2) 0.003(2) -0.001(2)
N2 0.022(3) 0.012(3) 0.017(3) 0.000(2) 0.000(2) 0.001(2)
C1 0.018(4) 0.014(3) 0.022(3) -0.003(3) -0.004(3) 0.000(3)
C2 0.016(4) 0.021(4) 0.025(4) 0.000(3) -0.007(3) 0.007(3)
C3 0.019(4) 0.005(3) 0.020(3) 0.000(2) 0.007(3) 0.000(2)
C4 0.011(3) 0.014(3) 0.012(3) 0.000(2) 0.006(2) 0.001(2)
C5 0.018(3) 0.016(3) 0.018(3) 0.001(3) 0.010(3) 0.003(3)
C6 0.011(3) 0.008(3) 0.026(3) -0.004(3) 0.006(3) 0.001(2)

loop_
_atom_type_symbol
_atom_type_description
_atom_type_scat_dispersion_real
_atom_type_scat_dispersion_imag
_atom_type_scat_source
C C 0.0033 0.0016 'International Tables Vol C Tables 4.2.6.8 and 6.1.1.4'
H H 0.0000 0.0000 'International Tables Vol C Tables 4.2.6.8 and 6.1.1.4'
Cu Cu 0.3201 1.2651 'International Tables Vol C Tables 4.2.6.8 and 6.1.1.4'
N N 0.0061 0.0033 'International Tables Vol C Tables 4.2.6.8 and 6.1.1.4'
O O 0.0106 0.0060 'International Tables Vol C Tables 4.2.6.8 and 6.1.1.4'

loop_
_geom_angle_atom_site_label_1
_geom_angle_atom_site_label_2
_geom_angle_atom_site_label_3
_geom_angle
_geom_angle_site_symmetry_1
_geom_angle_site_symmetry_3
N2 Cu1 N1 140.7(3) 4 .
N2 Cu1 O3 94.5(2) 4 6_566
N1 Cu1 O3 120.7(2) . 6_566
N2 Cu1 O1 115.4(2) 4 .
N1 Cu1 O1 80.7(2) . .
O3 Cu1 O1 95.4(2) 6_566 .
C5 O1 Cu1 110.5(4) . .
C6 O3 Cu1 128.3(4) . 6_565
C4 N1 C1 118.0(6) . .
C4 N1 Cu1 114.8(4) . .
C1 N1 Cu1 127.2(5) . .
C2 N2 C3 117.4(6) . .
C2 N2 Cu1 120.7(5) . 4_545
C3 N2 Cu1 118.8(4) . 4_545
N1 C1 C2 121.2(6) . .
N1 C1 H1 119.4 . .
C2 C1 H1 119.4 . .
N2 C2 C1 121.5(6) . .
N2 C2 H2 119.2 . .
C1 C2 H2 119.2 . .
N2 C3 C4 120.8(6) . .
N2 C3 C6 114.3(5) . .
C4 C3 C6 124.9(6) . .
N1 C4 C3 120.9(6) . .
N1 C4 C5 116.8(6) . .
C3 C4 C5 122.2(6) . .
O2 C5 O1 126.0(6) . .
O2 C5 C4 116.8(6) . .
O1 C5 C4 117.2(6) . .
O3 C6 O4 126.2(6) . .
O3 C6 C3 118.0(6) . .
O4 C6 C3 115.7(6) . .

loop_
_geom_bond_atom_site_label_1
_geom_bond_atom_site_label_2
_geom_bond_distance
_geom_bond_site_symmetry_2
Cu1 N2 1.955(6) 4
Cu1 N1 1.956(6) .
Cu1 O3 2.096(5) 6_566
Cu1 O1 2.194(5) .
O1 C5 1.249(8) .
O2 C5 1.241(9) .
O3 C6 1.234(8) .
O3 Cu1 2.096(5) 6_565
O4 C6 1.251(9) .
N1 C4 1.345(8) .
N1 C1 1.349(9) .
N2 C2 1.352(9) .
N2 C3 1.354(9) .
N2 Cu1 1.955(6) 4_545
C1 C2 1.378(10) .
C1 H1 0.9300 .
C2 H2 0.9300 .
C3 C4 1.398(9) .
C3 C6 1.527(9) .
C4 C5 1.513(9) .
